data_2020159
loop_
_publ_author_name
'Ptasiewicz-Bak, H.'
'McIntyre, G.J.'
'Olovsson, I.'

_publ_section_title
;
 Structure of Monoclinic Nickel Sulphate Hexadeuterate, Ni S O4 (D2 O)6
;
_journal_name_full 'Acta Crystallographica C (39,1983-)'
_journal_page_first 966
_journal_page_last 968
_journal_volume 39
_journal_year 1983
_chemical_formula_sum 'D12 Ni O10 S'
_chemical_name_systematic 'Ni (S O4) (D2 O)6'
_space_group_IT_number 15
_symmetry_space_group_name_Hall '-C 2yc'
_symmetry_space_group_name_H-M 'C 1 2/c 1'
_cell_angle_alpha 90
_cell_angle_beta 98.46
_cell_angle_gamma 90
_cell_formula_units_Z 8
_cell_length_a 9.88
_cell_length_b 7.248
_cell_length_c 24.171
_cell_volume 1712.057
_citation_journal_id_ASTM ACSCEE
_cod_data_source_file Ptasiewicz-Bak_ACSCEE_1983_212.cif
_cod_data_source_block D12Ni1O10S1
_cod_original_formula_sum 'D12 Ni1 O10 S1'
_cod_database_code 2020159

loop_
_symmetry_equiv_pos_as_xyz
x,y,z
-x,y,-z+1/2
-x,-y,-z
x,-y,z-1/2
x+1/2,y+1/2,z
-x+1/2,y+1/2,-z+1/2
-x+1/2,-y+1/2,-z
x+1/2,-y+1/2,z-1/2

loop_
_atom_site_label
_atom_site_type_symbol
_atom_site_fract_x
_atom_site_fract_y
_atom_site_fract_z
_atom_site_occupancy
_atom_site_U_iso_or_equiv
O8 O-2 0.8861 0.152 0.2836 1 0.0
O2 O-2 0.9813 0.4463 0.1716 1 0.0
O9 O-2 0.8862 0.7531 0.2835 1 0.0
O7 O-2 0.3077 0.5627 0.0192 1 0.0
O1 O-2 0.7742 0.5913 0.1326 1 0.0
O10 O-2 0.8573 0.9451 0.1785 1 0.0
O5 O-2 0.5923 0.7229 0.0429 1 0.0
O4 O-2 0.8031 0.2742 0.1181 1 0.0
Ni1 Ni+2 0 0 0 1 0.0
S1 S+6 0.8717 0.4524 0.1235 1 0.0
O3 O-2 0.922 0.4926 0.0712 1 0.0
Ni2 Ni+2 0 0.9493 0.25 1 0.0
O6 O-2 0.5302 0.3385 0.0717 1 0.0
